data_9009266
loop_
_publ_author_name
'Engel, P.'
'Nowacki, W.'

_publ_section_title
;Die verfeinerung der kristallstruktur von proustit, Ag3AsS3 und pyrargyrit,
 Ag3SbS3
;
_journal_name_full 'Neues Jahrbuch fur Mineralogie, Monatshefte'
_journal_page_first 181
_journal_page_last 184
_journal_volume 1966
_journal_year 1966
_chemical_formula_sum 'Ag3 S3 Sb'
_chemical_name_mineral Pyrargyrite
_space_group_IT_number 161
_symmetry_space_group_name_Hall 'R 3 -2"c'
_symmetry_space_group_name_H-M 'R 3 c :H'
_cell_angle_alpha 90
_cell_angle_beta 90
_cell_angle_gamma 120
_cell_length_a 11.04
_cell_length_b 11.04
_cell_length_c 8.72
_cell_formula_units_Z 6
_cell_volume 920.418
_database_code_amcsd 0014730
_exptl_crystal_density_diffrn 5.862
_cod_original_sg_symbol_H-M 'R 3 c'
_cod_original_formula_sum 'Ag3 Sb S3'
_cod_database_code 9009266

loop_
_space_group_symop_operation_xyz
x,y,z
2/3+x,1/3+y,1/3+z
1/3+x,2/3+y,2/3+z
x,x-y,1/2+z
2/3+x,1/3+x-y,5/6+z
1/3+x,2/3+x-y,1/6+z
-y,-x,1/2+z
2/3-y,1/3-x,5/6+z
1/3-y,2/3-x,1/6+z
-x+y,y,1/2+z
2/3-x+y,1/3+y,5/6+z
1/3-x+y,2/3+y,1/6+z
-y,x-y,z
2/3-y,1/3+x-y,1/3+z
1/3-y,2/3+x-y,2/3+z
-x+y,-x,z
2/3-x+y,1/3-x,1/3+z
1/3-x+y,2/3-x,2/3+z

loop_
_atom_site_aniso_label
_atom_site_aniso_U_11
_atom_site_aniso_U_22
_atom_site_aniso_U_33
_atom_site_aniso_U_12
_atom_site_aniso_U_13
_atom_site_aniso_U_23
Ag 0.07734 0.04122 0.05932 0.03010 0.00359 0.02830
Sb 0.01204 0.01204 0.01926 0.00602 0.00000 0.00000
S 0.01158 0.01482 0.01618 0.00509 0.00084 0.00021

loop_
_atom_site_label
_atom_site_fract_x
_atom_site_fract_y
_atom_site_fract_z
Ag 0.24680 0.30340 0.21580
Sb 0.00000 0.00000 0.00000
S 0.22140 0.10140 0.35600

loop_
_cod_related_entry_id
_cod_related_entry_database
_cod_related_entry_code
1 AMCSD 0014730
